data_1505915
loop_
_publ_author_name
'Smith, 3rd, Amos B'
'Davulcu, Akin H.'
'K\"urti, Laszl\'o'

_publ_section_title
;
 Indole diterpenoid synthetic studies. Construction of the heptacyclic
 core of (-)-nodulisporic acid D.
;
_journal_issue 8
_journal_name_full 'Organic letters'
_journal_page_first 1669
_journal_page_last 1672
_journal_paper_doi 10.1021/ol0602912
_journal_volume 8
_journal_year 2006
_chemical_formula_sum 'C40 H53 N O4'
_chemical_formula_weight 611.83
_space_group_IT_number 4
_symmetry_cell_setting monoclinic
_symmetry_Int_Tables_number 4
_symmetry_space_group_name_Hall 'P 2yb'
_symmetry_space_group_name_H-M 'P 1 21 1'
_atom_sites_solution_hydrogens geom
_atom_sites_solution_primary direct
_audit_creation_method SHELXL-97
_cell_angle_alpha 90.00
_cell_angle_beta 99.003(3)
_cell_angle_gamma 90.00
_cell_formula_units_Z 2
_cell_length_a 9.9905(11)
_cell_length_b 10.8313(12)
_cell_length_c 16.1426(19)
_cell_measurement_temperature 143(1)
_cell_volume 1725.3(3)
_computing_data_collection 'CrystalClear (Rigaku, 1999)'
_computing_data_reduction 'CrystalClear (Rigaku, 1999)'
_computing_structure_refinement 'SHELXL-97 (Sheldrick, 1997)'
_computing_structure_solution 'SIR97 (Altomare, 1999)'
_diffrn_ambient_temperature 143(1)
_diffrn_measured_fraction_theta_full 0.997
_diffrn_measured_fraction_theta_max 0.997
_diffrn_measurement_device 'CCD Area Detector'
_diffrn_measurement_device_type 'Rigaku Mercury'
_diffrn_measurement_method 'phi and omega rotations'
_diffrn_radiation_monochromator graphite
_diffrn_radiation_source 'rotating anode'
_diffrn_radiation_type MoK\a
_diffrn_radiation_wavelength 0.71069
_diffrn_reflns_av_R_equivalents 0.0444
_diffrn_reflns_av_sigmaI/netI 0.1164
_diffrn_reflns_limit_h_max 10
_diffrn_reflns_limit_h_min -11
_diffrn_reflns_limit_k_max 11
_diffrn_reflns_limit_k_min -12
_diffrn_reflns_limit_l_max 19
_diffrn_reflns_limit_l_min -18
_diffrn_reflns_number 9462
_diffrn_reflns_theta_full 25.03
_diffrn_reflns_theta_max 25.03
_diffrn_reflns_theta_min 2.55
_exptl_absorpt_coefficient_mu 0.075
_exptl_absorpt_correction_T_max 1.0000
_exptl_absorpt_correction_T_min 0.5689
_exptl_absorpt_correction_type multi-scan
_exptl_crystal_density_diffrn 1.178
_exptl_crystal_F_000 664
_exptl_crystal_size_max 0.32
_exptl_crystal_size_mid 0.08
_exptl_crystal_size_min 0.03
_refine_diff_density_max 0.200
_refine_diff_density_min -0.204
_refine_diff_density_rms 0.044
_refine_ls_abs_structure_details 'Flack H D (1983), Acta Cryst. A39, 876-881'
_refine_ls_abs_structure_Flack 1.7(14)
_refine_ls_extinction_method none
_refine_ls_goodness_of_fit_ref 0.811
_refine_ls_hydrogen_treatment constr
_refine_ls_matrix_type full
_refine_ls_number_parameters 416
_refine_ls_number_reflns 5281
_refine_ls_number_restraints 1
_refine_ls_restrained_S_all 0.811
_refine_ls_R_factor_all 0.0683
_refine_ls_R_factor_gt 0.0409
_refine_ls_shift/su_max 0.000
_refine_ls_shift/su_mean 0.000
_refine_ls_structure_factor_coef Fsqd
_refine_ls_weighting_details 'calc w=1/[\s^2^(Fo^2^)+(0.0305P)^2^+0.0000P] where P=(Fo^2^+2Fc^2^)/3'
_refine_ls_weighting_scheme calc
_refine_ls_wR_factor_gt 0.0845
_refine_ls_wR_factor_ref 0.0950
_reflns_number_gt 3097
_reflns_number_total 5281
_reflns_threshold_expression >2sigma(I)
_cod_data_source_file ol0602912si20060202_050627.cif
_cod_data_source_block shelxl
_cod_original_sg_symbol_H-M 'P 21     '
_cod_database_code 1505915

loop_
_symmetry_equiv_pos_as_xyz
'x, y, z'
'-x, y+1/2, -z'

loop_
_atom_site_label
_atom_site_type_symbol
_atom_site_fract_x
_atom_site_fract_y
_atom_site_fract_z
_atom_site_U_iso_or_equiv
_atom_site_adp_type
_atom_site_occupancy
_atom_site_symmetry_multiplicity
_atom_site_calc_flag
_atom_site_refinement_flags
C1 C 0.0757(3) 0.6103(3) 0.65288(18) 0.0213(7) Uani 1 1 d .
C2 C -0.0364(3) 0.5623(3) 0.58434(18) 0.0232(8) Uani 1 1 d .
H2 H -0.0512 0.4751 0.5962 0.031 Uiso 1 1 calc R
C3 C 0.0016(3) 0.5698(3) 0.4974(2) 0.0261(8) Uani 1 1 d .
H3A H 0.0217 0.6546 0.4845 0.035 Uiso 1 1 calc R
H3B H -0.0734 0.5417 0.4562 0.035 Uiso 1 1 calc R
C4 C 0.1258(3) 0.4888(3) 0.49408(18) 0.0265(8) Uani 1 1 d .
H4A H 0.1034 0.4041 0.5059 0.035 Uiso 1 1 calc R
H4B H 0.1479 0.4913 0.4377 0.035 Uiso 1 1 calc R
C5 C 0.2501(3) 0.5277(3) 0.55574(18) 0.0211(7) Uani 1 1 d .
C6 C 0.2099(3) 0.5415(3) 0.64524(17) 0.0193(7) Uani 1 1 d .
H6 H 0.1947 0.4567 0.6628 0.026 Uiso 1 1 calc R
C7 C 0.3324(3) 0.5866(3) 0.70780(19) 0.0263(8) Uani 1 1 d .
H7A H 0.3601 0.6673 0.6906 0.035 Uiso 1 1 calc R
H7B H 0.3062 0.5950 0.7629 0.035 Uiso 1 1 calc R
C8 C 0.4501(3) 0.4981(3) 0.71260(18) 0.0246(8) Uani 1 1 d .
H8A H 0.4266 0.4219 0.7384 0.033 Uiso 1 1 calc R
H8B H 0.5276 0.5335 0.7484 0.033 Uiso 1 1 calc R
C9 C 0.4906(3) 0.4681(3) 0.62656(17) 0.0232(8) Uani 1 1 d .
H9 H 0.5236 0.5453 0.6053 0.031 Uiso 1 1 calc R
C10 C 0.3686(3) 0.4262(3) 0.56145(18) 0.0192(7) Uani 1 1 d .
C11 C 0.4140(3) 0.4126(3) 0.47562(18) 0.0218(8) Uani 1 1 d .
C12 C 0.5162(3) 0.4687(3) 0.44299(18) 0.0253(8) Uani 1 1 d .
H12 H 0.5776 0.5252 0.4707 0.034 Uiso 1 1 calc R
C13 C 0.5130(3) 0.4259(3) 0.35853(18) 0.0243(8) Uani 1 1 d .
C14 C 0.5888(3) 0.4489(3) 0.29435(18) 0.0249(8) Uani 1 1 d .
H14 H 0.6620 0.5029 0.3027 0.033 Uiso 1 1 calc R
C15 C 0.5530(3) 0.3901(3) 0.21845(18) 0.0247(8) Uani 1 1 d .
C16 C 0.6180(4) 0.3922(3) 0.14207(19) 0.0292(8) Uani 1 1 d .
C17 C 0.7431(4) 0.4226(4) 0.1337(2) 0.0364(9) Uani 1 1 d .
H17 H 0.8011 0.4513 0.1804 0.048 Uiso 1 1 calc R
C18 C 0.7955(4) 0.4124(4) 0.0514(2) 0.0368(10) Uani 1 1 d .
C19 C 0.5911(4) 0.2801(4) 0.0047(2) 0.0390(10) Uani 1 1 d .
C20 C 0.5182(4) 0.3402(4) 0.07134(19) 0.0369(9) Uani 1 1 d .
H20 H 0.4649 0.4094 0.0445 0.049 Uiso 1 1 calc R
C21 C 0.4216(4) 0.2594(4) 0.11516(19) 0.0350(9) Uani 1 1 d .
H21A H 0.3286 0.2672 0.0875 0.047 Uiso 1 1 calc R
H21B H 0.4479 0.1731 0.1157 0.047 Uiso 1 1 calc R
C22 C 0.4392(3) 0.3119(3) 0.20353(18) 0.0266(8) Uani 1 1 d .
C23 C 0.3641(3) 0.2829(3) 0.26615(19) 0.0258(8) Uani 1 1 d .
H23 H 0.2919 0.2277 0.2573 0.034 Uiso 1 1 calc R
C24 C 0.4030(3) 0.3413(3) 0.34336(18) 0.0212(7) Uani 1 1 d .
C25 C 0.0352(3) 0.5794(3) 0.7385(2) 0.0270(8) Uani 1 1 d .
H25A H 0.1065 0.6041 0.7832 0.036 Uiso 1 1 calc R
H25B H -0.0471 0.6231 0.7453 0.036 Uiso 1 1 calc R
C26 C -0.0024(4) 0.3996(4) 0.8197(2) 0.0425(10) Uani 1 1 d .
H26A H -0.0719 0.4440 0.8433 0.057 Uiso 1 1 calc R
H26B H 0.0818 0.4038 0.8587 0.057 Uiso 1 1 calc R
C27 C -0.0440(4) 0.2670(3) 0.8018(2) 0.0337(9) Uani 1 1 d .
C28 C 0.0288(4) 0.1942(4) 0.7537(2) 0.0406(10) Uani 1 1 d .
H28 H 0.1074 0.2253 0.7374 0.054 Uiso 1 1 calc R
C29 C -0.0134(4) 0.0768(4) 0.7299(2) 0.0419(10) Uani 1 1 d .
H29 H 0.0355 0.0302 0.6966 0.056 Uiso 1 1 calc R
C30 C -0.1283(4) 0.0278(4) 0.7551(2) 0.0479(11) Uani 1 1 d .
H30 H -0.1560 -0.0521 0.7399 0.064 Uiso 1 1 calc R
C31 C -0.2016(4) 0.0993(4) 0.8034(2) 0.0510(12) Uani 1 1 d .
H31 H -0.2791 0.0672 0.8207 0.068 Uiso 1 1 calc R
C32 C -0.1601(4) 0.2181(4) 0.8259(2) 0.0434(11) Uani 1 1 d .
H32 H -0.2107 0.2658 0.8576 0.058 Uiso 1 1 calc R
C33 C 0.0862(3) 0.7530(3) 0.6509(2) 0.0287(8) Uani 1 1 d .
H33A H 0.1583 0.7799 0.6935 0.043 Uiso 1 1 calc R
H33B H 0.0023 0.7886 0.6611 0.043 Uiso 1 1 calc R
H33C H 0.1044 0.7789 0.5969 0.043 Uiso 1 1 calc R
C34 C 0.3013(4) 0.6503(3) 0.52304(19) 0.0282(8) Uani 1 1 d .
H34A H 0.3274 0.6370 0.4690 0.042 Uiso 1 1 calc R
H34B H 0.3780 0.6792 0.5615 0.042 Uiso 1 1 calc R
H34C H 0.2303 0.7108 0.5184 0.042 Uiso 1 1 calc R
C35 C 0.6086(3) 0.3801(4) 0.6385(2) 0.0307(9) Uani 1 1 d .
H35A H 0.5914 0.3125 0.6748 0.041 Uiso 1 1 calc R
H35B H 0.6227 0.3462 0.5849 0.041 Uiso 1 1 calc R
C36 C 0.3225(3) 0.2963(3) 0.58766(19) 0.0238(8) Uani 1 1 d .
H36A H 0.2403 0.2732 0.5519 0.036 Uiso 1 1 calc R
H36B H 0.3070 0.2989 0.6448 0.036 Uiso 1 1 calc R
H36C H 0.3919 0.2368 0.5823 0.036 Uiso 1 1 calc R
C37 C 0.8298(4) 0.5400(4) 0.0211(2) 0.0498(12) Uani 1 1 d .
H37A H 0.8630 0.5326 -0.0313 0.075 Uiso 1 1 calc R
H37B H 0.8981 0.5773 0.0619 0.075 Uiso 1 1 calc R
H37C H 0.7499 0.5906 0.0137 0.075 Uiso 1 1 calc R
C38 C 0.9244(4) 0.3346(4) 0.0596(2) 0.0473(11) Uani 1 1 d .
H38A H 0.9060 0.2531 0.0782 0.071 Uiso 1 1 calc R
H38B H 0.9937 0.3722 0.0996 0.071 Uiso 1 1 calc R
H38C H 0.9547 0.3296 0.0061 0.071 Uiso 1 1 calc R
C39 C 0.6543(5) 0.1566(4) 0.0340(2) 0.0538(12) Uani 1 1 d .
H39A H 0.7114 0.1287 -0.0048 0.081 Uiso 1 1 calc R
H39B H 0.5840 0.0971 0.0368 0.081 Uiso 1 1 calc R
H39C H 0.7075 0.1662 0.0886 0.081 Uiso 1 1 calc R
C40 C 0.4973(4) 0.2663(5) -0.0780(2) 0.0675(15) Uani 1 1 d .
H40A H 0.4737 0.3465 -0.1010 0.101 Uiso 1 1 calc R
H40B H 0.4167 0.2235 -0.0690 0.101 Uiso 1 1 calc R
H40C H 0.5422 0.2201 -0.1163 0.101 Uiso 1 1 calc R
N1 N 0.3452(3) 0.3342(3) 0.41549(14) 0.0233(6) Uani 1 1 d .
H1 H 0.2773 0.2885 0.4221 0.031 Uiso 1 1 calc R
O1 O 0.6932(3) 0.3657(2) -0.01474(13) 0.0408(7) Uani 1 1 d .
O2 O 0.0138(2) 0.4488(2) 0.74143(13) 0.0339(6) Uani 1 1 d .
O3 O -0.1626(2) 0.6267(2) 0.58652(14) 0.0302(6) Uani 1 1 d .
H3 H -0.2126 0.5835 0.6101 0.045 Uiso 1 1 calc R
O4 O 0.7261(2) 0.4482(2) 0.67575(15) 0.0393(6) Uani 1 1 d .
H4 H 0.7884 0.4001 0.6913 0.059 Uiso 1 1 calc R

loop_
_atom_site_aniso_label
_atom_site_aniso_U_11
_atom_site_aniso_U_22
_atom_site_aniso_U_33
_atom_site_aniso_U_23
_atom_site_aniso_U_13
_atom_site_aniso_U_12
C1 0.0220(19) 0.0186(19) 0.0252(16) 0.0045(14) 0.0090(14) 0.0026(15)
C2 0.020(2) 0.0230(19) 0.0270(17) 0.0053(15) 0.0054(14) 0.0042(16)
C3 0.0206(18) 0.032(2) 0.0259(15) 0.0021(15) 0.0035(13) 0.0035(16)
C4 0.028(2) 0.033(2) 0.0200(15) -0.0001(15) 0.0056(14) 0.0010(17)
C5 0.0199(19) 0.0242(19) 0.0196(15) 0.0011(15) 0.0040(13) 0.0013(15)
C6 0.0199(18) 0.0182(19) 0.0205(15) 0.0006(14) 0.0056(14) 0.0028(14)
C7 0.022(2) 0.028(2) 0.0277(16) -0.0070(16) 0.0023(14) 0.0034(16)
C8 0.0215(19) 0.029(2) 0.0234(15) -0.0049(15) 0.0032(14) 0.0023(16)
C9 0.0196(19) 0.027(2) 0.0238(15) 0.0018(15) 0.0065(14) 0.0000(16)
C10 0.0184(18) 0.0174(19) 0.0229(15) -0.0005(14) 0.0065(13) 0.0009(14)
C11 0.025(2) 0.021(2) 0.0205(15) 0.0006(15) 0.0067(14) 0.0017(16)
C12 0.024(2) 0.024(2) 0.0287(17) -0.0004(15) 0.0065(15) 0.0007(16)
C13 0.021(2) 0.023(2) 0.0295(16) -0.0002(16) 0.0064(14) 0.0039(16)
C14 0.025(2) 0.0202(19) 0.0297(17) 0.0021(16) 0.0060(15) -0.0007(16)
C15 0.030(2) 0.024(2) 0.0221(16) 0.0058(15) 0.0115(15) 0.0054(16)
C16 0.038(2) 0.028(2) 0.0246(16) 0.0080(16) 0.0127(16) 0.0032(18)
C17 0.038(2) 0.045(3) 0.0281(17) -0.0045(18) 0.0125(16) -0.0034(19)
C18 0.041(2) 0.043(3) 0.0293(18) 0.0080(18) 0.0139(17) -0.0041(19)
C19 0.054(3) 0.041(3) 0.0243(17) 0.0003(17) 0.0156(17) -0.002(2)
C20 0.043(2) 0.044(3) 0.0247(17) 0.0071(18) 0.0088(16) -0.003(2)
C21 0.037(2) 0.044(3) 0.0253(17) -0.0031(18) 0.0081(16) -0.003(2)
C22 0.029(2) 0.027(2) 0.0247(16) 0.0008(16) 0.0049(15) 0.0048(17)
C23 0.023(2) 0.026(2) 0.0285(17) 0.0035(15) 0.0057(14) -0.0028(16)
C24 0.0196(19) 0.0208(19) 0.0244(16) 0.0019(15) 0.0077(13) 0.0043(16)
C25 0.022(2) 0.029(2) 0.0311(18) 0.0001(16) 0.0073(15) 0.0010(16)
C26 0.063(3) 0.039(2) 0.0264(17) 0.0035(18) 0.0101(17) -0.009(2)
C27 0.046(3) 0.034(2) 0.0221(16) 0.0019(17) 0.0098(16) -0.0053(19)
C28 0.046(3) 0.042(3) 0.035(2) 0.0034(19) 0.0104(18) -0.009(2)
C29 0.051(3) 0.042(3) 0.034(2) -0.0075(19) 0.0089(18) 0.000(2)
C30 0.057(3) 0.041(3) 0.045(2) -0.005(2) 0.008(2) -0.014(2)
C31 0.047(3) 0.057(3) 0.050(2) 0.000(2) 0.011(2) -0.022(2)
C32 0.049(3) 0.047(3) 0.036(2) 0.004(2) 0.0147(19) 0.001(2)
C33 0.028(2) 0.022(2) 0.0367(18) -0.0008(17) 0.0077(15) 0.0035(16)
C34 0.031(2) 0.025(2) 0.0311(18) 0.0034(16) 0.0110(15) 0.0031(16)
C35 0.020(2) 0.044(2) 0.0290(16) 0.0031(17) 0.0047(14) 0.0062(18)
C36 0.027(2) 0.019(2) 0.0272(16) 0.0010(15) 0.0106(14) -0.0012(15)
C37 0.061(3) 0.053(3) 0.040(2) 0.006(2) 0.026(2) -0.008(2)
C38 0.044(3) 0.063(3) 0.039(2) -0.002(2) 0.0158(18) 0.008(2)
C39 0.073(3) 0.045(3) 0.051(2) -0.006(2) 0.034(2) -0.005(2)
C40 0.063(3) 0.112(4) 0.029(2) -0.009(2) 0.010(2) -0.029(3)
N1 0.0233(16) 0.0237(16) 0.0242(13) 0.0009(13) 0.0082(12) -0.0035(13)
O1 0.0501(17) 0.0510(19) 0.0243(11) 0.0048(12) 0.0158(11) -0.0067(14)
O2 0.0518(17) 0.0265(15) 0.0283(12) 0.0063(11) 0.0212(11) 0.0006(13)
O3 0.0201(13) 0.0346(15) 0.0373(13) 0.0028(11) 0.0089(10) 0.0057(12)
O4 0.0170(14) 0.0533(18) 0.0466(14) 0.0075(14) 0.0015(11) 0.0007(13)

loop_
_atom_type_symbol
_atom_type_description
_atom_type_scat_dispersion_real
_atom_type_scat_dispersion_imag
_atom_type_scat_source
C C 0.0033 0.0016 'International Tables Vol C Tables 4.2.6.8 and 6.1.1.4'
H H 0.0000 0.0000 'International Tables Vol C Tables 4.2.6.8 and 6.1.1.4'
N N 0.0061 0.0033 'International Tables Vol C Tables 4.2.6.8 and 6.1.1.4'
O O 0.0106 0.0060 'International Tables Vol C Tables 4.2.6.8 and 6.1.1.4'

loop_
_geom_angle_atom_site_label_1
_geom_angle_atom_site_label_2
_geom_angle_atom_site_label_3
_geom_angle
C25 C1 C2 108.0(3)
C25 C1 C33 105.3(3)
C2 C1 C33 111.5(3)
C25 C1 C6 108.6(2)
C2 C1 C6 108.7(2)
C33 C1 C6 114.5(3)
O3 C2 C3 110.1(3)
O3 C2 C1 111.1(3)
C3 C2 C1 112.9(3)
C2 C3 C4 109.0(3)
C5 C4 C3 113.6(3)
C4 C5 C34 107.1(3)
C4 C5 C6 109.2(2)
C34 C5 C6 112.3(3)
C4 C5 C10 111.4(3)
C34 C5 C10 109.1(2)
C6 C5 C10 107.8(2)
C7 C6 C1 113.7(3)
C7 C6 C5 110.1(2)
C1 C6 C5 117.8(2)
C8 C7 C6 111.4(3)
C7 C8 C9 113.6(3)
C35 C9 C8 109.2(3)
C35 C9 C10 114.8(3)
C8 C9 C10 112.6(2)
C11 C10 C9 109.2(2)
C11 C10 C36 107.5(2)
C9 C10 C36 108.4(2)
C11 C10 C5 109.5(2)
C9 C10 C5 109.4(3)
C36 C10 C5 112.7(2)
C12 C11 N1 108.8(2)
C12 C11 C10 130.8(3)
N1 C11 C10 120.5(3)
C11 C12 C13 108.4(3)
C14 C13 C24 118.8(3)
C14 C13 C12 135.4(3)
C24 C13 C12 105.9(3)
C15 C14 C13 118.8(3)
C14 C15 C22 121.4(3)
C14 C15 C16 130.3(3)
C22 C15 C16 108.3(3)
C17 C16 C15 129.4(3)
C17 C16 C20 122.8(3)
C15 C16 C20 107.6(3)
C16 C17 C18 122.5(3)
O1 C18 C17 111.9(3)
O1 C18 C37 104.4(3)
C17 C18 C37 110.1(3)
O1 C18 C38 111.0(3)
C17 C18 C38 111.7(3)
C37 C18 C38 107.4(3)
O1 C19 C40 103.4(3)
O1 C19 C39 110.9(3)
C40 C19 C39 110.9(4)
O1 C19 C20 107.9(3)
C40 C19 C20 111.4(3)
C39 C19 C20 111.9(3)
C16 C20 C19 111.1(3)
C16 C20 C21 104.5(2)
C19 C20 C21 118.5(3)
C22 C21 C20 103.2(3)
C23 C22 C15 121.8(3)
C23 C22 C21 127.1(3)
C15 C22 C21 110.9(3)
C22 C23 C24 116.2(3)
N1 C24 C23 129.2(3)
N1 C24 C13 107.7(3)
C23 C24 C13 123.0(3)
O2 C25 C1 107.9(3)
O2 C26 C27 104.8(3)
C32 C27 C28 118.3(4)
C32 C27 C26 121.8(4)
C28 C27 C26 119.6(3)
C29 C28 C27 121.1(4)
C28 C29 C30 120.3(4)
C29 C30 C31 119.2(4)
C32 C31 C30 120.3(4)
C31 C32 C27 120.8(4)
O4 C35 C9 107.5(3)
C24 N1 C11 109.2(3)
C19 O1 C18 120.2(2)
C26 O2 C25 116.4(3)

loop_
_geom_bond_atom_site_label_1
_geom_bond_atom_site_label_2
_geom_bond_distance
C1 C25 1.536(4)
C1 C2 1.536(4)
C1 C33 1.550(5)
C1 C6 1.555(4)
C2 O3 1.446(4)
C2 C3 1.512(4)
C3 C4 1.527(5)
C4 C5 1.524(4)
C5 C34 1.545(4)
C5 C6 1.566(4)
C5 C10 1.608(4)
C6 C7 1.539(4)
C7 C8 1.510(4)
C8 C9 1.541(4)
C9 C35 1.505(5)
C9 C10 1.547(4)
C10 C11 1.531(4)
C10 C36 1.560(4)
C11 C12 1.363(4)
C11 N1 1.388(4)
C12 C13 1.436(4)
C13 C14 1.398(4)
C13 C24 1.422(4)
C14 C15 1.378(4)
C15 C22 1.408(5)
C15 C16 1.481(4)
C16 C17 1.319(5)
C16 C20 1.503(5)
C17 C18 1.506(4)
C18 O1 1.449(4)
C18 C37 1.523(5)
C18 C38 1.528(5)
C19 O1 1.448(4)
C19 C40 1.513(5)
C19 C39 1.523(5)
C19 C20 1.535(5)
C20 C21 1.553(5)
C21 C22 1.520(4)
C22 C23 1.386(4)
C23 C24 1.398(4)
C24 N1 1.381(4)
C25 O2 1.432(4)
C26 O2 1.405(4)
C26 C27 1.510(5)
C27 C32 1.384(5)
C27 C28 1.390(5)
C28 C29 1.375(5)
C29 C30 1.383(5)
C30 C31 1.386(6)
C31 C32 1.383(6)
C35 O4 1.436(4)

loop_
_geom_hbond_atom_site_label_D
_geom_hbond_atom_site_label_H
_geom_hbond_atom_site_label_A
_geom_hbond_distance_DH
_geom_hbond_distance_HA
_geom_hbond_distance_DA
_geom_hbond_angle_DHA
_geom_hbond_site_symmetry_A
O3 H3 O4 0.82 1.96 2.748(3) 160.2 1_455
O4 H4 O2 0.82 2.33 2.904(3) 127.4 1_655
N1 H1 O3 0.86 2.09 2.892(4) 155.6 2_546

loop_
_cod_related_entry_id
_cod_related_entry_database
_cod_related_entry_code
1 ChemSpider 21199862
